data_2014663
loop_
_publ_author_name
'Nagaraj, B.'
'Narasimhamurthy, T.'
'Yathirajan, H. S.'
'Nagaraja, P.'
'Narasegowda, R. S.'
'Rathore, Ravindranath S.'

_publ_section_title
;C---halogen&#x00B7;&#x00B7;&#x00B7;\p dimer and
 C---H&#x00B7;&#x00B7;&#x00B7;\p interactions in
 1-(2-bromo-4,5-dimethoxybenzyl)-2-butyl-4-chloro-1<i>H</i>-imidazole-5-carbaldehyde
 and
 2-butyl-4-chloro-1-(6-methyl-1,3-benzodioxol-5-ylmethyl)-1<i>H</i>-imidazole-5-carbaldehyde
;
_journal_issue 3
_journal_name_full 'Acta Crystallographica Section C'
_journal_page_first o177
_journal_page_last o180
_journal_paper_doi 10.1107/S0108270105001794
_journal_volume 61
_journal_year 2005
_chemical_formula_iupac 'C17 H19 Cl N2 O3'
_chemical_formula_moiety 'C17 H19 Cl N2 O3'
_chemical_formula_sum 'C17 H19 Cl N2 O3'
_chemical_formula_weight 334.79
_chemical_melting_point 385
_chemical_name_common
;
2-butyl-4-chloro-1-(6-methyl-1,3-benzodioxol-5-ylmethyl)-1H-imidazole-
5-carboxaldehyde
;
_chemical_name_systematic
;
2-butyl-4-chloro-1-(6-methyl-1,3-benzodioxol-5-ylmethyl)-1H-imidazole-
5-carboxaldehyde
;
_space_group_IT_number 14
_symmetry_cell_setting monoclinic
_symmetry_space_group_name_Hall '-P 2yn'
_symmetry_space_group_name_H-M 'P 1 21/n 1'
_atom_sites_solution_hydrogens geom
_atom_sites_solution_primary direct
_atom_sites_solution_secondary difmap
_cell_angle_alpha 90.00
_cell_angle_beta 94.3190(10)
_cell_angle_gamma 90.00
_cell_formula_units_Z 4
_cell_length_a 12.4899(5)
_cell_length_b 9.4887(3)
_cell_length_c 14.1018(5)
_cell_measurement_reflns_used 1237
_cell_measurement_temperature 130(2)
_cell_measurement_theta_max 23.6
_cell_measurement_theta_min 5.5
_cell_volume 1666.50(10)
_computing_cell_refinement 'SAINT-Plus (Bruker, 2001)'
_computing_data_collection 'SMART (Bruker, 1998)'
_computing_data_reduction SAINT-Plus
_computing_molecular_graphics 'ORTEP-3 (Farrugia, 1997) and PLATON (Spek, 2003)'
_computing_publication_material 'WinGx (Farrugia, 1999) and PARST (Nardelli, 1995)'
_computing_structure_refinement 'SHELXL97 (Sheldrick, 1997)'
_computing_structure_solution 'SHELXS86 (Sheldrick, 1997)'
_diffrn_ambient_temperature 130(2)
_diffrn_measured_fraction_theta_full 0.995
_diffrn_measured_fraction_theta_max 0.995
_diffrn_measurement_device_type 'Siemens SMART CCD area-detector'
_diffrn_measurement_method w
_diffrn_radiation_monochromator graphite
_diffrn_radiation_source 'fine-focus sealed tube'
_diffrn_radiation_type MoK\a
_diffrn_radiation_wavelength 0.71073
_diffrn_reflns_av_R_equivalents 0.0583
_diffrn_reflns_av_sigmaI/netI 0.0393
_diffrn_reflns_limit_h_max 13
_diffrn_reflns_limit_h_min -13
_diffrn_reflns_limit_k_max 5
_diffrn_reflns_limit_k_min -10
_diffrn_reflns_limit_l_max 15
_diffrn_reflns_limit_l_min -15
_diffrn_reflns_number 6694
_diffrn_reflns_theta_full 23.29
_diffrn_reflns_theta_max 23.29
_diffrn_reflns_theta_min 2.10
_diffrn_standards_decay_% 0
_diffrn_standards_interval_count 0
_diffrn_standards_interval_time 0
_diffrn_standards_number 0
_exptl_absorpt_coefficient_mu 0.245
_exptl_absorpt_correction_T_max 0.982
_exptl_absorpt_correction_T_min 0.934
_exptl_absorpt_correction_type multi-scan
_exptl_absorpt_process_details 'SADABS (Sheldrick, 1996)'
_exptl_crystal_colour colorless
_exptl_crystal_density_diffrn 1.330
_exptl_crystal_density_method 'not measured'
_exptl_crystal_description Block
_exptl_crystal_F_000 704
_exptl_crystal_size_max 0.11
_exptl_crystal_size_mid 0.10
_exptl_crystal_size_min 0.08
_refine_diff_density_max 0.177
_refine_diff_density_min -0.165
_refine_ls_extinction_coef 0.0166(15)
_refine_ls_extinction_expression Fc^*^=kFc[1+0.001xFc^2^\l^3^/sin(2\q)]^-1/4^
_refine_ls_extinction_method SHELXL97
_refine_ls_goodness_of_fit_ref 1.094
_refine_ls_hydrogen_treatment constr
_refine_ls_matrix_type full
_refine_ls_number_parameters 211
_refine_ls_number_reflns 2401
_refine_ls_number_restraints 0
_refine_ls_restrained_S_all 1.094
_refine_ls_R_factor_all 0.0460
_refine_ls_R_factor_gt 0.0388
_refine_ls_shift/su_max 0.001
_refine_ls_shift/su_mean 0.000
_refine_ls_structure_factor_coef Fsqd
_refine_ls_weighting_details 'calc w=1/[\s^2^(Fo^2^)+(0.0354P)^2^+0.5705P] where P=(Fo^2^+2Fc^2^)/3'
_refine_ls_weighting_scheme calc
_refine_ls_wR_factor_gt 0.0995
_refine_ls_wR_factor_ref 0.1058
_reflns_number_gt 2090
_reflns_number_total 2401
_reflns_threshold_expression I>2\s(I)
_cod_data_source_file fg1810.cif
_cod_data_source_block II
_cod_original_sg_symbol_H-M 'P 21/n'
_cod_database_code 2014663
_cod_database_fobs_code 2014663

loop_
_symmetry_equiv_pos_as_xyz
'x, y, z'
'-x+1/2, y+1/2, -z+1/2'
'-x, -y, -z'
'x-1/2, -y-1/2, z-1/2'

loop_
_atom_site_label
_atom_site_fract_x
_atom_site_fract_y
_atom_site_fract_z
_atom_site_U_iso_or_equiv
_atom_site_adp_type
_atom_site_calc_flag
_atom_site_refinement_flags
_atom_site_occupancy
_atom_site_disorder_assembly
_atom_site_disorder_group
_atom_site_type_symbol
Cl1 0.57999(5) 0.38185(7) 0.59703(4) 0.0745(3) Uani d . 1 . . Cl
O1 0.82630(14) 0.50150(19) 0.39261(12) 0.0766(5) Uani d . 1 . . O
O2 0.58305(17) 0.71783(18) -0.01039(12) 0.0800(5) Uani d . 1 . . O
O3 0.47714(15) 0.68771(19) 0.11624(13) 0.0814(5) Uani d . 1 . . O
N1 0.52146(14) 0.24137(19) 0.43849(12) 0.0552(5) Uani d . 1 . . N
N2 0.64549(13) 0.29981(17) 0.34053(11) 0.0474(4) Uani d . 1 . . N
C1 0.55578(16) 0.2244(2) 0.35181(14) 0.0496(5) Uani d . 1 . . C
C2 0.67150(16) 0.3713(2) 0.42515(14) 0.0482(5) Uani d . 1 . . C
C3 0.59277(17) 0.3303(2) 0.48201(14) 0.0509(5) Uani d . 1 . . C
C4 0.49993(19) 0.1356(3) 0.27625(16) 0.0626(6) Uani d . 1 . . C
H4A 0.5516 0.0665 0.2536 0.075 Uiso calc R 1 . . H
H4B 0.4757 0.1965 0.2218 0.075 Uiso calc R 1 . . H
C5 0.40416(18) 0.0573(2) 0.30956(16) 0.0604(6) Uani d . 1 . . C
H5A 0.4294 -0.0106 0.3596 0.072 Uiso calc R 1 . . H
H5B 0.3561 0.1255 0.3383 0.072 Uiso calc R 1 . . H
C6 0.3411(2) -0.0211(3) 0.2308(2) 0.0849(8) Uani d . 1 . . C
H6A 0.3881 -0.0933 0.2048 0.102 Uiso calc R 1 . . H
H6B 0.3200 0.0459 0.1789 0.102 Uiso calc R 1 . . H
C7 0.2414(3) -0.0924(3) 0.2619(2) 0.1031(11) Uani d . 1 . . C
H7A 0.2044 -0.1408 0.2074 0.155 Uiso calc R 1 . . H
H7B 0.1935 -0.0216 0.2864 0.155 Uiso calc R 1 . . H
H7C 0.2616 -0.1612 0.3119 0.155 Uiso calc R 1 . . H
C8 0.75959(19) 0.4656(2) 0.44581(17) 0.0605(6) Uani d . 1 . . C
H8 0.7665 0.5042 0.5081 0.073 Uiso calc R 1 . . H
C9 0.70788(17) 0.2990(2) 0.25658(14) 0.0538(5) Uani d . 1 . . C
H9A 0.6983 0.2067 0.2244 0.065 Uiso calc R 1 . . H
H9B 0.7849 0.3090 0.2776 0.065 Uiso calc R 1 . . H
C10 0.67716(15) 0.4144(2) 0.18554(13) 0.0449(5) Uani d . 1 . . C
C11 0.74152(17) 0.4317(2) 0.10945(14) 0.0514(5) Uani d . 1 . . C
C12 0.7141(2) 0.5334(2) 0.04015(15) 0.0611(6) Uani d . 1 . . C
H12 0.7574 0.5474 -0.0116 0.073 Uiso calc R 1 . . H
C13 0.6244(2) 0.6119(2) 0.04838(14) 0.0569(6) Uani d . 1 . . C
C14 0.56169(17) 0.5946(2) 0.12356(15) 0.0540(5) Uani d . 1 . . C
C15 0.58636(17) 0.4971(2) 0.19294(14) 0.0511(5) Uani d . 1 . . C
H15 0.5427 0.4860 0.2448 0.061 Uiso calc R 1 . . H
C16 0.8396(2) 0.3412(3) 0.10041(19) 0.0737(7) Uani d . 1 . . C
H16A 0.8766 0.3717 0.0451 0.111 Uiso calc R 1 . . H
H16B 0.8178 0.2425 0.0923 0.111 Uiso calc R 1 . . H
H16C 0.8882 0.3507 0.1580 0.111 Uiso calc R 1 . . H
C17 0.4865(2) 0.7597(3) 0.0286(2) 0.0811(8) Uani d . 1 . . C
H17A 0.4242 0.7369 -0.0164 0.097 Uiso calc R 1 . . H
H17B 0.4872 0.8628 0.0395 0.097 Uiso calc R 1 . . H

loop_
_atom_site_aniso_label
_atom_site_aniso_U_11
_atom_site_aniso_U_22
_atom_site_aniso_U_33
_atom_site_aniso_U_12
_atom_site_aniso_U_13
_atom_site_aniso_U_23
Cl1 0.0843(5) 0.0918(5) 0.0485(4) -0.0050(3) 0.0125(3) -0.0107(3)
O1 0.0709(11) 0.0800(12) 0.0793(11) -0.0178(9) 0.0085(9) 0.0166(9)
O2 0.1118(15) 0.0665(11) 0.0610(10) 0.0006(10) 0.0024(10) 0.0165(8)
O3 0.0869(12) 0.0754(12) 0.0820(12) 0.0272(10) 0.0086(9) 0.0176(10)
N1 0.0558(11) 0.0634(11) 0.0479(10) -0.0041(9) 0.0131(8) 0.0008(9)
N2 0.0493(10) 0.0494(10) 0.0445(9) 0.0045(8) 0.0097(7) 0.0043(8)
C1 0.0523(12) 0.0499(12) 0.0472(11) 0.0019(10) 0.0079(9) 0.0022(9)
C2 0.0505(12) 0.0463(11) 0.0474(11) 0.0029(9) 0.0025(9) 0.0043(9)
C3 0.0548(12) 0.0535(12) 0.0447(11) 0.0026(10) 0.0064(9) 0.0011(10)
C4 0.0680(15) 0.0664(15) 0.0538(13) -0.0022(12) 0.0084(11) -0.0055(11)
C5 0.0617(14) 0.0581(13) 0.0606(13) -0.0003(11) -0.0003(11) -0.0026(11)
C6 0.093(2) 0.0785(18) 0.0804(17) -0.0088(16) -0.0093(15) -0.0160(15)
C7 0.104(2) 0.088(2) 0.112(2) -0.0362(19) -0.0307(19) 0.0138(18)
C8 0.0674(14) 0.0551(13) 0.0584(13) 0.0006(12) 0.0000(11) 0.0102(11)
C9 0.0549(12) 0.0564(13) 0.0520(12) 0.0084(10) 0.0169(9) 0.0046(10)
C10 0.0468(11) 0.0466(11) 0.0420(10) -0.0034(9) 0.0081(8) -0.0046(9)
C11 0.0542(12) 0.0514(12) 0.0500(11) -0.0073(10) 0.0138(9) -0.0087(10)
C12 0.0785(16) 0.0585(14) 0.0489(12) -0.0126(13) 0.0229(11) -0.0024(11)
C13 0.0790(16) 0.0478(12) 0.0433(11) -0.0118(12) -0.0002(10) 0.0004(10)
C14 0.0598(13) 0.0484(12) 0.0532(12) 0.0018(11) 0.0009(10) -0.0015(10)
C15 0.0540(12) 0.0541(12) 0.0466(11) 0.0015(10) 0.0139(9) 0.0007(10)
C16 0.0693(16) 0.0729(16) 0.0840(17) 0.0001(13) 0.0389(13) -0.0079(14)
C17 0.0868(19) 0.0673(16) 0.0851(18) -0.0060(15) -0.0211(15) 0.0197(14)

loop_
_atom_type_symbol
_atom_type_description
_atom_type_scat_dispersion_real
_atom_type_scat_dispersion_imag
_atom_type_scat_source
C C 0.0033 0.0016 'International Tables Vol C Tables 4.2.6.8 and 6.1.1.4'
H H 0.0000 0.0000 'International Tables Vol C Tables 4.2.6.8 and 6.1.1.4'
Cl Cl 0.1484 0.1585 'International Tables Vol C Tables 4.2.6.8 and 6.1.1.4'
N N 0.0061 0.0033 'International Tables Vol C Tables 4.2.6.8 and 6.1.1.4'
O O 0.0106 0.0060 'International Tables Vol C Tables 4.2.6.8 and 6.1.1.4'

loop_
_geom_angle_atom_site_label_1
_geom_angle_atom_site_label_2
_geom_angle_atom_site_label_3
_geom_angle
C13 O2 C17 105.22(18)
C14 O3 C17 105.11(19)
C1 N1 C3 104.29(17)
C1 N2 C2 107.47(16)
C1 N2 C9 126.12(17)
C2 N2 C9 126.29(17)
N1 C1 N2 111.76(18)
N1 C1 C4 123.90(19)
N2 C1 C4 124.33(18)
C3 C2 N2 103.42(17)
C3 C2 C8 129.2(2)
N2 C2 C8 127.33(19)
N1 C3 C2 113.06(18)
N1 C3 Cl1 120.45(15)
C2 C3 Cl1 126.49(17)
C1 C4 C5 113.21(18)
C1 C4 H4A 108.9
C5 C4 H4A 108.9
C1 C4 H4B 108.9
C5 C4 H4B 108.9
H4A C4 H4B 107.7
C6 C5 C4 113.3(2)
C6 C5 H5A 108.9
C4 C5 H5A 108.9
C6 C5 H5B 108.9
C4 C5 H5B 108.9
H5A C5 H5B 107.7
C5 C6 C7 113.8(2)
C5 C6 H6A 108.8
C7 C6 H6A 108.8
C5 C6 H6B 108.8
C7 C6 H6B 108.8
H6A C6 H6B 107.7
C6 C7 H7A 109.5
C6 C7 H7B 109.5
H7A C7 H7B 109.5
C6 C7 H7C 109.5
H7A C7 H7C 109.5
H7B C7 H7C 109.5
O1 C8 C2 127.2(2)
O1 C8 H8 116.4
C2 C8 H8 116.4
N2 C9 C10 114.03(16)
N2 C9 H9A 108.7
C10 C9 H9A 108.7
N2 C9 H9B 108.7
C10 C9 H9B 108.7
H9A C9 H9B 107.6
C15 C10 C11 120.75(19)
C15 C10 C9 121.75(17)
C11 C10 C9 117.45(18)
C12 C11 C10 119.5(2)
C12 C11 C16 119.44(19)
C10 C11 C16 121.0(2)
C13 C12 C11 118.6(2)
C13 C12 H12 120.7
C11 C12 H12 120.7
C12 C13 C14 121.5(2)
C12 C13 O2 128.5(2)
C14 C13 O2 110.0(2)
C15 C14 C13 121.5(2)
C15 C14 O3 128.3(2)
C13 C14 O3 110.15(19)
C14 C15 C10 118.05(19)
C14 C15 H15 121.0
C10 C15 H15 121.0
C11 C16 H16A 109.5
C11 C16 H16B 109.5
H16A C16 H16B 109.5
C11 C16 H16C 109.5
H16A C16 H16C 109.5
H16B C16 H16C 109.5
O2 C17 O3 109.2(2)
O2 C17 H17A 109.8
O3 C17 H17A 109.8
O2 C17 H17B 109.8
O3 C17 H17B 109.8
H17A C17 H17B 108.3

loop_
_geom_bond_atom_site_label_1
_geom_bond_atom_site_label_2
_geom_bond_site_symmetry_2
_geom_bond_distance
_geom_bond_publ_flag
Cl1 C3 . 1.713(2) ?
O1 C8 . 1.211(3) ?
O2 C13 . 1.378(3) ?
O2 C17 . 1.419(3) ?
O3 C14 . 1.375(3) ?
O3 C17 . 1.425(3) ?
N1 C1 . 1.335(3) ?
N1 C3 . 1.341(3) ?
N2 C1 . 1.349(3) ?
N2 C2 . 1.390(3) ?
N2 C9 . 1.466(2) ?
C1 C4 . 1.490(3) ?
C2 C3 . 1.371(3) ?
C2 C8 . 1.431(3) ?
C4 C5 . 1.513(3) ?
C4 H4A . 0.9900 ?
C4 H4B . 0.9900 ?
C5 C6 . 1.509(3) ?
C5 H5A . 0.9900 ?
C5 H5B . 0.9900 ?
C6 C7 . 1.511(4) ?
C6 H6A . 0.9900 ?
C6 H6B . 0.9900 ?
C7 H7A . 0.9800 ?
C7 H7B . 0.9800 ?
C7 H7C . 0.9800 ?
C8 H8 . 0.9500 ?
C9 C10 . 1.514(3) ?
C9 H9A . 0.9900 ?
C9 H9B . 0.9900 ?
C10 C15 . 1.389(3) ?
C10 C11 . 1.398(3) ?
C11 C12 . 1.398(3) ?
C11 C16 . 1.510(3) ?
C12 C13 . 1.357(3) ?
C12 H12 . 0.9500 ?
C13 C14 . 1.375(3) ?
C14 C15 . 1.365(3) ?
C15 H15 . 0.9500 ?
C16 H16A . 0.9800 ?
C16 H16B . 0.9800 ?
C16 H16C . 0.9800 ?
C17 H17A . 0.9900 ?
C17 H17B . 0.9900 ?

loop_
_geom_hbond_atom_site_label_D
_geom_hbond_atom_site_label_H
_geom_hbond_atom_site_label_A
_geom_hbond_site_symmetry_A
_geom_hbond_distance_DH
_geom_hbond_distance_HA
_geom_hbond_distance_DA
_geom_hbond_angle_DHA
_geom_hbond_publ_flag
C9 H9B O1 . 0.99 2.47 3.022(3) 115 y
C9 H9A O1 2_645 0.99 2.57 3.528(3) 167 y
C15 H15 Cg1 . 0.95 2.97 3.585(2) 124 y
C17 H17A Cg2 3_665 0.99 2.89 3.654(3) 135 y

loop_
_geom_torsion_atom_site_label_1
_geom_torsion_atom_site_label_2
_geom_torsion_atom_site_label_3
_geom_torsion_atom_site_label_4
_geom_torsion
C3 N1 C1 N2 -0.1(2)
C3 N1 C1 C4 -178.7(2)
C2 N2 C1 N1 -0.2(2)
C9 N2 C1 N1 176.13(18)
C2 N2 C1 C4 178.3(2)
C9 N2 C1 C4 -5.3(3)
C1 N2 C2 C3 0.4(2)
C9 N2 C2 C3 -175.92(18)
C1 N2 C2 C8 -179.2(2)
C9 N2 C2 C8 4.5(3)
C1 N1 C3 C2 0.4(2)
C1 N1 C3 Cl1 -179.79(15)
N2 C2 C3 N1 -0.5(2)
C8 C2 C3 N1 179.1(2)
N2 C2 C3 Cl1 179.67(15)
C8 C2 C3 Cl1 -0.8(3)
N1 C1 C4 C5 -4.2(3)
N2 C1 C4 C5 177.37(19)
C1 C4 C5 C6 174.3(2)
C4 C5 C6 C7 -176.4(2)
C3 C2 C8 O1 -178.2(2)
N2 C2 C8 O1 1.2(4)
C1 N2 C9 C10 93.9(2)
C2 N2 C9 C10 -90.4(2)
N2 C9 C10 C15 -10.1(3)
N2 C9 C10 C11 172.30(18)
C15 C10 C11 C12 0.1(3)
C9 C10 C11 C12 177.67(19)
C15 C10 C11 C16 -179.3(2)
C9 C10 C11 C16 -1.7(3)
C10 C11 C12 C13 -0.7(3)
C16 C11 C12 C13 178.7(2)
C11 C12 C13 C14 1.0(3)
C11 C12 C13 O2 179.3(2)
C17 O2 C13 C12 177.6(2)
C17 O2 C13 C14 -3.9(2)
C12 C13 C14 C15 -0.5(3)
O2 C13 C14 C15 -179.11(19)
C12 C13 C14 O3 178.99(19)
O2 C13 C14 O3 0.4(3)
C17 O3 C14 C15 -177.3(2)
C17 O3 C14 C13 3.3(3)
C13 C14 C15 C10 -0.2(3)
O3 C14 C15 C10 -179.6(2)
C11 C10 C15 C14 0.4(3)
C9 C10 C15 C14 -177.10(19)
C13 O2 C17 O3 6.0(3)
C14 O3 C17 O2 -5.8(3)

loop_
_cod_related_entry_id
_cod_related_entry_database
_cod_related_entry_code
1 ChemSpider 21133934
